data_7020704
loop_
_publ_author_name
'Reichert, Adelina'
'Bolte, Michael'
'Lerner, Hans-Wolfram'
'Wagner, Matthias'

_publ_section_title
;
 Ferrocenyl(trihydro)borates: building blocks for the synthesis of
 heterooligonuclear metallocene complexes.
;
_journal_issue 3
_journal_name_full 'Dalton transactions (Cambridge, England : 2003)'
_journal_page_first 688
_journal_page_last 694
_journal_paper_doi 10.1039/c2dt31732j
_journal_volume 42
_journal_year 2013
_chemical_formula_moiety 'C20 H22 B Cl Fe Zr'
_chemical_formula_sum 'C20 H22 B Cl Fe Zr'
_chemical_formula_weight 455.71
_chemical_name_systematic ?
_space_group_IT_number 14
_symmetry_cell_setting monoclinic
_symmetry_space_group_name_Hall '-P 2ybc'
_symmetry_space_group_name_H-M 'P 1 21/c 1'
_atom_sites_solution_hydrogens geom
_atom_sites_solution_primary direct
_atom_sites_solution_secondary difmap
_audit_creation_method SHELXL-97
_cell_angle_alpha 90.00
_cell_angle_beta 91.130(6)
_cell_angle_gamma 90.00
_cell_formula_units_Z 4
_cell_length_a 7.7184(6)
_cell_length_b 12.6232(7)
_cell_length_c 18.4245(14)
_cell_measurement_reflns_used 11081
_cell_measurement_temperature 173(2)
_cell_measurement_theta_max 26.0
_cell_measurement_theta_min 3.4
_cell_volume 1794.8(2)
_computing_cell_refinement 'X-Area (Stoe & Cie, 2001)'
_computing_data_collection 'X-Area (Stoe & Cie, 2001)'
_computing_data_reduction 'X-Area (Stoe & Cie, 2001)'
_computing_molecular_graphics 'XP (Sheldrick, 2008)'
_computing_publication_material SHELXL97
_computing_structure_refinement 'SHELXL97 (Sheldrick, 2008) '
_computing_structure_solution 'SHELXS97 (Sheldrick, 2008) '
_diffrn_ambient_temperature 173(2)
_diffrn_measured_fraction_theta_full 0.995
_diffrn_measured_fraction_theta_max 0.984
_diffrn_measurement_device_type 'STOE IPDS II two-circle-diffractometer'
_diffrn_measurement_method \w
_diffrn_radiation_monochromator graphite
_diffrn_radiation_source 'fine-focus sealed tube'
_diffrn_radiation_type MoK\a
_diffrn_radiation_wavelength 0.71073
_diffrn_reflns_av_R_equivalents 0.0444
_diffrn_reflns_av_sigmaI/netI 0.0372
_diffrn_reflns_limit_h_max 9
_diffrn_reflns_limit_h_min -9
_diffrn_reflns_limit_k_max 15
_diffrn_reflns_limit_k_min -13
_diffrn_reflns_limit_l_max 22
_diffrn_reflns_limit_l_min -22
_diffrn_reflns_number 9248
_diffrn_reflns_theta_full 25.00
_diffrn_reflns_theta_max 25.63
_diffrn_reflns_theta_min 3.41
_diffrn_standards_number 0
_exptl_absorpt_coefficient_mu 1.535
_exptl_absorpt_correction_T_max 0.7288
_exptl_absorpt_correction_T_min 0.5858
_exptl_absorpt_correction_type multi-scan
_exptl_absorpt_process_details 'MULABS (Spek, 2003; Blessing, 1995)'
_exptl_crystal_colour orange-red
_exptl_crystal_density_diffrn 1.686
_exptl_crystal_density_method 'not measured'
_exptl_crystal_description block
_exptl_crystal_F_000 920
_exptl_crystal_size_max 0.39
_exptl_crystal_size_mid 0.29
_exptl_crystal_size_min 0.22
_refine_diff_density_max 0.587
_refine_diff_density_min -1.006
_refine_diff_density_rms 0.095
_refine_ls_extinction_coef 0.0037(5)
_refine_ls_extinction_expression Fc^*^=kFc[1+0.001xFc^2^\l^3^/sin(2\q)]^-1/4^
_refine_ls_extinction_method SHELXL
_refine_ls_goodness_of_fit_ref 1.017
_refine_ls_hydrogen_treatment mixed
_refine_ls_matrix_type full
_refine_ls_number_parameters 230
_refine_ls_number_reflns 3338
_refine_ls_number_restraints 0
_refine_ls_restrained_S_all 1.017
_refine_ls_R_factor_all 0.0388
_refine_ls_R_factor_gt 0.0316
_refine_ls_shift/su_max 0.001
_refine_ls_shift/su_mean 0.000
_refine_ls_structure_factor_coef Fsqd
_refine_ls_weighting_details 'calc w=1/[\s^2^(Fo^2^)+(0.0534P)^2^] where P=(Fo^2^+2Fc^2^)/3'
_refine_ls_weighting_scheme calc
_refine_ls_wR_factor_gt 0.0771
_refine_ls_wR_factor_ref 0.0797
_reflns_number_gt 2910
_reflns_number_total 3338
_reflns_threshold_expression I>2\s(I)
_cod_data_source_file c2dt31732j.txt
_cod_data_source_block wa1134
_cod_depositor_comments
;
The following automatic conversions were performed:

'_symmetry_cell_setting' value 'Monoclinic' changed to 'monoclinic'
according to /home/saulius/struct/CIF-dictionaries/cif_core.dic
dictionary named 'cif_core.dic' version 2.4.2 from 2011-04-26.

Automatic conversion script
Id: cif_fix_values 1891 2012-01-12 08:04:46Z andrius 
;
_cod_original_sg_symbol_H-M P21/c
_cod_database_code 7020704

loop_
_symmetry_equiv_pos_as_xyz
'x, y, z'
'-x, y+1/2, -z+1/2'
'-x, -y, -z'
'x, -y-1/2, z-1/2'

loop_
_atom_site_label
_atom_site_type_symbol
_atom_site_fract_x
_atom_site_fract_y
_atom_site_fract_z
_atom_site_U_iso_or_equiv
_atom_site_adp_type
_atom_site_occupancy
_atom_site_symmetry_multiplicity
_atom_site_calc_flag
_atom_site_refinement_flags
Zr1 Zr 0.89322(3) 0.51893(2) 0.722678(13) 0.01727(11) Uani 1 1 d .
Fe1 Fe 0.64252(5) 0.77584(3) 0.51073(2) 0.01954(13) Uani 1 1 d .
Cl1 Cl 1.12332(9) 0.59926(6) 0.80377(4) 0.03109(19) Uani 1 1 d .
B1 B 0.7547(5) 0.6913(3) 0.67320(18) 0.0263(7) Uani 1 1 d .
H1A H 0.721(5) 0.604(3) 0.658(2) 0.045(11) Uiso 1 1 d .
H1B H 0.882(4) 0.679(3) 0.7084(19) 0.031(9) Uiso 1 1 d .
H1C H 0.667(5) 0.715(3) 0.708(2) 0.041(10) Uiso 1 1 d .
C1 C 0.7902(4) 0.7656(2) 0.60480(15) 0.0233(6) Uani 1 1 d .
C2 C 0.7155(4) 0.8689(2) 0.59603(17) 0.0271(6) Uani 1 1 d .
H2 H 0.6393 0.9018 0.6291 0.033 Uiso 1 1 calc R
C3 C 0.7730(4) 0.9145(3) 0.53043(17) 0.0295(7) Uani 1 1 d .
H3 H 0.7427 0.9827 0.5124 0.035 Uiso 1 1 calc R
C4 C 0.8835(4) 0.8407(3) 0.49650(16) 0.0268(6) Uani 1 1 d .
H4 H 0.9398 0.8503 0.4516 0.032 Uiso 1 1 calc R
C5 C 0.8949(4) 0.7498(3) 0.54162(16) 0.0267(6) Uani 1 1 d .
H5 H 0.9610 0.6882 0.5318 0.032 Uiso 1 1 calc R
C11 C 0.4523(4) 0.6662(3) 0.52168(19) 0.0342(7) Uani 1 1 d .
H11 H 0.4368 0.6219 0.5627 0.041 Uiso 1 1 calc R
C12 C 0.3780(4) 0.7679(3) 0.51128(19) 0.0346(7) Uani 1 1 d .
H12 H 0.3042 0.8037 0.5439 0.041 Uiso 1 1 calc R
C13 C 0.4339(4) 0.8065(3) 0.44336(17) 0.0311(7) Uani 1 1 d .
H13 H 0.4036 0.8728 0.4223 0.037 Uiso 1 1 calc R
C14 C 0.5431(4) 0.7288(3) 0.41232(17) 0.0298(7) Uani 1 1 d .
H14 H 0.5992 0.7346 0.3671 0.036 Uiso 1 1 calc R
C15 C 0.5541(4) 0.6416(3) 0.46018(18) 0.0313(7) Uani 1 1 d .
H15 H 0.6176 0.5782 0.4528 0.038 Uiso 1 1 calc R
C21 C 0.8249(4) 0.4343(3) 0.84141(17) 0.0358(8) Uani 1 1 d .
H21 H 0.9168 0.4230 0.8756 0.043 Uiso 1 1 calc R
C22 C 0.7700(5) 0.3640(3) 0.7877(2) 0.0433(10) Uani 1 1 d .
H22 H 0.8169 0.2957 0.7793 0.052 Uiso 1 1 calc R
C23 C 0.6334(4) 0.4110(3) 0.74777(19) 0.0378(8) Uani 1 1 d .
H23 H 0.5742 0.3813 0.7069 0.045 Uiso 1 1 calc R
C24 C 0.6003(4) 0.5102(3) 0.77954(17) 0.0290(7) Uani 1 1 d .
H24 H 0.5118 0.5586 0.7650 0.035 Uiso 1 1 calc R
C25 C 0.7206(4) 0.5248(3) 0.83608(17) 0.0291(7) Uani 1 1 d .
H25 H 0.7302 0.5859 0.8660 0.035 Uiso 1 1 calc R
C31 C 1.1674(4) 0.4567(3) 0.66737(19) 0.0369(8) Uani 1 1 d .
H31 H 1.2736 0.4656 0.6936 0.044 Uiso 1 1 calc R
C32 C 1.0581(5) 0.3690(3) 0.67068(19) 0.0381(8) Uani 1 1 d .
H32 H 1.0763 0.3083 0.7003 0.046 Uiso 1 1 calc R
C33 C 0.9168(5) 0.3855(3) 0.62282(18) 0.0361(8) Uani 1 1 d .
H33 H 0.8230 0.3381 0.6142 0.043 Uiso 1 1 calc R
C34 C 0.9396(4) 0.4840(3) 0.59028(17) 0.0307(7) Uani 1 1 d .
H34 H 0.8641 0.5151 0.5549 0.037 Uiso 1 1 calc R
C35 C 1.0927(4) 0.5298(3) 0.61843(17) 0.0296(7) Uani 1 1 d .
H35 H 1.1375 0.5975 0.6066 0.035 Uiso 1 1 calc R

loop_
_atom_site_aniso_label
_atom_site_aniso_U_11
_atom_site_aniso_U_22
_atom_site_aniso_U_33
_atom_site_aniso_U_23
_atom_site_aniso_U_13
_atom_site_aniso_U_12
Zr1 0.01693(15) 0.01935(17) 0.01560(16) 0.00067(10) 0.00200(10) 0.00057(9)
Fe1 0.0199(2) 0.0204(2) 0.0183(2) -0.00123(16) 0.00116(15) 0.00147(15)
Cl1 0.0297(4) 0.0293(4) 0.0339(4) 0.0014(3) -0.0106(3) -0.0040(3)
B1 0.0310(16) 0.0240(17) 0.0240(16) -0.0017(14) 0.0004(13) 0.0083(14)
C1 0.0240(13) 0.0256(15) 0.0200(13) -0.0021(12) -0.0035(11) 0.0018(11)
C2 0.0345(15) 0.0225(15) 0.0243(15) -0.0050(12) -0.0014(12) 0.0004(12)
C3 0.0386(16) 0.0215(15) 0.0281(16) 0.0002(13) -0.0050(13) -0.0055(13)
C4 0.0245(13) 0.0319(17) 0.0241(15) 0.0034(13) -0.0012(11) -0.0064(12)
C5 0.0211(13) 0.0327(17) 0.0264(15) 0.0006(13) 0.0009(11) 0.0015(12)
C11 0.0268(14) 0.0403(19) 0.0356(17) 0.0018(15) 0.0032(13) -0.0106(14)
C12 0.0204(13) 0.047(2) 0.0364(17) -0.0083(16) 0.0040(12) 0.0021(13)
C13 0.0263(14) 0.0364(18) 0.0302(16) -0.0036(14) -0.0076(12) 0.0033(13)
C14 0.0288(14) 0.0382(18) 0.0224(14) -0.0072(14) -0.0020(12) -0.0032(13)
C15 0.0315(15) 0.0270(17) 0.0355(17) -0.0094(14) 0.0003(13) -0.0056(13)
C21 0.0298(15) 0.053(2) 0.0249(16) 0.0178(16) 0.0054(13) 0.0032(15)
C22 0.054(2) 0.0237(17) 0.053(2) 0.0098(16) 0.0378(19) -0.0004(15)
C23 0.0348(16) 0.049(2) 0.0306(17) -0.0085(16) 0.0098(14) -0.0224(15)
C24 0.0182(13) 0.0396(18) 0.0296(17) 0.0050(14) 0.0074(12) -0.0023(12)
C25 0.0295(15) 0.0378(18) 0.0205(14) -0.0072(13) 0.0098(12) -0.0065(13)
C31 0.0203(14) 0.052(2) 0.0386(19) -0.0019(16) 0.0077(13) 0.0124(14)
C32 0.0472(19) 0.0303(17) 0.0375(19) 0.0031(15) 0.0205(16) 0.0135(15)
C33 0.0439(18) 0.0357(18) 0.0292(17) -0.0120(15) 0.0159(15) -0.0048(15)
C34 0.0353(16) 0.0396(19) 0.0174(14) -0.0035(13) 0.0077(12) 0.0076(13)
C35 0.0276(15) 0.0333(17) 0.0283(16) 0.0035(13) 0.0149(13) 0.0040(12)

loop_
_atom_type_symbol
_atom_type_description
_atom_type_scat_dispersion_real
_atom_type_scat_dispersion_imag
_atom_type_scat_source
C C 0.0033 0.0016 'International Tables Vol C Tables 4.2.6.8 and 6.1.1.4'
H H 0.0000 0.0000 'International Tables Vol C Tables 4.2.6.8 and 6.1.1.4'
B B 0.0013 0.0007 'International Tables Vol C Tables 4.2.6.8 and 6.1.1.4'
Cl Cl 0.1484 0.1585 'International Tables Vol C Tables 4.2.6.8 and 6.1.1.4'
Fe Fe 0.3463 0.8444 'International Tables Vol C Tables 4.2.6.8 and 6.1.1.4'
Zr Zr -2.9673 0.5597 'International Tables Vol C Tables 4.2.6.8 and 6.1.1.4'

loop_
_geom_angle_atom_site_label_1
_geom_angle_atom_site_label_2
_geom_angle_atom_site_label_3
_geom_angle
C23 Zr1 C32 94.36(12)
C23 Zr1 C35 133.64(12)
C32 Zr1 C35 54.17(11)
C23 Zr1 C22 32.85(13)
C32 Zr1 C22 77.93(11)
C35 Zr1 C22 131.44(11)
C23 Zr1 C31 126.89(13)
C32 Zr1 C31 32.52(12)
C35 Zr1 C31 32.76(11)
C22 Zr1 C31 106.53(12)
C23 Zr1 C21 54.26(12)
C32 Zr1 C21 97.50(12)
C35 Zr1 C21 147.46(11)
C22 Zr1 C21 32.33(13)
C31 Zr1 C21 114.73(12)
C23 Zr1 C25 54.08(11)
C32 Zr1 C25 129.07(11)
C35 Zr1 C25 172.23(11)
C22 Zr1 C25 53.62(11)
C31 Zr1 C25 145.19(12)
C21 Zr1 C25 32.51(11)
C23 Zr1 C33 80.67(11)
C32 Zr1 C33 32.71(13)
C35 Zr1 C33 54.19(11)
C22 Zr1 C33 81.90(11)
C31 Zr1 C33 54.07(12)
C21 Zr1 C33 112.03(12)
C25 Zr1 C33 132.95(11)
C23 Zr1 C34 102.48(11)
C32 Zr1 C34 53.67(12)
C35 Zr1 C34 32.65(11)
C22 Zr1 C34 113.08(12)
C31 Zr1 C34 53.81(12)
C21 Zr1 C34 144.24(12)
C25 Zr1 C34 154.82(11)
C33 Zr1 C34 32.26(11)
C23 Zr1 Cl1 132.61(9)
C32 Zr1 Cl1 100.10(10)
C35 Zr1 Cl1 89.77(9)
C22 Zr1 Cl1 107.65(11)
C31 Zr1 Cl1 76.97(9)
C21 Zr1 Cl1 79.09(9)
C25 Zr1 Cl1 82.72(8)
C33 Zr1 Cl1 130.38(9)
C34 Zr1 Cl1 122.42(8)
C23 Zr1 C24 32.77(12)
C32 Zr1 C24 126.85(12)
C35 Zr1 C24 154.09(11)
C22 Zr1 C24 53.85(11)
C31 Zr1 C24 159.12(12)
C21 Zr1 C24 53.81(11)
C25 Zr1 C24 32.28(11)
C33 Zr1 C24 110.85(11)
C34 Zr1 C24 122.94(11)
Cl1 Zr1 C24 113.65(8)
C23 Zr1 B1 101.43(13)
C32 Zr1 B1 135.86(11)
C35 Zr1 B1 86.53(10)
C22 Zr1 B1 132.18(12)
C31 Zr1 B1 118.02(11)
C21 Zr1 B1 125.16(11)
C25 Zr1 B1 92.65(11)
C33 Zr1 B1 110.06(12)
C34 Zr1 B1 82.59(11)
Cl1 Zr1 B1 98.79(9)
C24 Zr1 B1 79.30(11)
C23 Zr1 H1A 83.0(11)
C32 Zr1 H1A 120.1(11)
C35 Zr1 H1A 85.9(10)
C22 Zr1 H1A 115.9(11)
C31 Zr1 H1A 118.0(10)
C21 Zr1 H1A 125.5(10)
C25 Zr1 H1A 96.8(10)
C33 Zr1 H1A 88.9(11)
C34 Zr1 H1A 68.5(10)
Cl1 Zr1 H1A 125.0(12)
C24 Zr1 H1A 71.9(10)
B1 Zr1 H1A 26.2(11)
C23 Zr1 H1B 122.5(9)
C32 Zr1 H1B 136.5(9)
C35 Zr1 H1B 82.6(9)
C22 Zr1 H1B 145.5(9)
C31 Zr1 H1B 107.0(9)
C21 Zr1 H1B 121.8(9)
C25 Zr1 H1B 93.3(9)
C33 Zr1 H1B 125.1(10)
C34 Zr1 H1B 93.1(10)
Cl1 Zr1 H1B 72.8(10)
C24 Zr1 H1B 93.6(9)
B1 Zr1 H1B 26.3(10)
H1A Zr1 H1B 52.2(15)
C11 Fe1 C2 120.45(13)
C11 Fe1 C14 68.32(13)
C2 Fe1 C14 161.35(14)
C11 Fe1 C15 40.97(13)
C2 Fe1 C15 156.37(13)
C14 Fe1 C15 40.42(14)
C11 Fe1 C12 40.70(15)
C2 Fe1 C12 106.61(13)
C14 Fe1 C12 68.44(13)
C15 Fe1 C12 68.73(13)
C11 Fe1 C5 123.33(14)
C2 Fe1 C5 68.28(13)
C14 Fe1 C5 122.64(12)
C15 Fe1 C5 107.53(13)
C12 Fe1 C5 159.48(13)
C11 Fe1 C3 156.73(13)
C2 Fe1 C3 40.65(12)
C14 Fe1 C3 125.47(13)
C15 Fe1 C3 161.38(13)
C12 Fe1 C3 121.90(14)
C5 Fe1 C3 68.03(13)
C11 Fe1 C13 68.16(14)
C2 Fe1 C13 124.14(13)
C14 Fe1 C13 40.60(13)
C15 Fe1 C13 68.24(14)
C12 Fe1 C13 40.52(14)
C5 Fe1 C13 158.61(12)
C3 Fe1 C13 108.88(14)
C11 Fe1 C4 160.53(14)
C2 Fe1 C4 68.32(12)
C14 Fe1 C4 109.13(12)
C15 Fe1 C4 124.56(12)
C12 Fe1 C4 158.01(14)
C5 Fe1 C4 40.50(12)
C3 Fe1 C4 40.42(13)
C13 Fe1 C4 123.36(13)
C11 Fe1 C1 105.23(13)
C2 Fe1 C1 41.02(12)
C14 Fe1 C1 157.01(13)
C15 Fe1 C1 120.37(13)
C12 Fe1 C1 121.93(13)
C5 Fe1 C1 41.19(11)
C3 Fe1 C1 69.06(13)
C13 Fe1 C1 159.43(12)
C4 Fe1 C1 69.20(11)
C1 B1 Zr1 134.1(2)
C1 B1 H1A 113.9(19)
Zr1 B1 H1A 52(2)
C1 B1 H1B 111.0(17)
Zr1 B1 H1B 50.0(18)
H1A B1 H1B 101(3)
C1 B1 H1C 118(2)
Zr1 B1 H1C 108(2)
H1A B1 H1C 107(3)
H1B B1 H1C 105(3)
C2 C1 C5 105.4(3)
C2 C1 B1 123.2(2)
C5 C1 B1 131.4(3)
C2 C1 Fe1 68.49(17)
C5 C1 Fe1 68.86(16)
B1 C1 Fe1 126.8(2)
C3 C2 C1 109.5(3)
C3 C2 Fe1 70.26(18)
C1 C2 Fe1 70.49(17)
C3 C2 H2 125.3
C1 C2 H2 125.3
Fe1 C2 H2 125.6
C4 C3 C2 108.1(3)
C4 C3 Fe1 69.97(18)
C2 C3 Fe1 69.09(17)
C4 C3 H3 126.0
C2 C3 H3 126.0
Fe1 C3 H3 126.5
C3 C4 C5 107.7(2)
C3 C4 Fe1 69.60(17)
C5 C4 Fe1 69.43(16)
C3 C4 H4 126.1
C5 C4 H4 126.1
Fe1 C4 H4 126.4
C4 C5 C1 109.4(3)
C4 C5 Fe1 70.07(17)
C1 C5 Fe1 69.96(16)
C4 C5 H5 125.3
C1 C5 H5 125.3
Fe1 C5 H5 126.3
C12 C11 C15 108.5(3)
C12 C11 Fe1 70.18(19)
C15 C11 Fe1 70.03(18)
C12 C11 H11 125.7
C15 C11 H11 125.7
Fe1 C11 H11 125.6
C11 C12 C13 107.5(3)
C11 C12 Fe1 69.12(17)
C13 C12 Fe1 69.96(17)
C11 C12 H12 126.2
C13 C12 H12 126.2
Fe1 C12 H12 126.2
C12 C13 C14 108.2(3)
C12 C13 Fe1 69.52(18)
C14 C13 Fe1 69.42(18)
C12 C13 H13 125.9
C14 C13 H13 125.9
Fe1 C13 H13 126.7
C15 C14 C13 108.4(3)
C15 C14 Fe1 69.83(18)
C13 C14 Fe1 69.98(18)
C15 C14 H14 125.8
C13 C14 H14 125.8
Fe1 C14 H14 126.0
C14 C15 C11 107.4(3)
C14 C15 Fe1 69.74(18)
C11 C15 Fe1 69.00(18)
C14 C15 H15 126.3
C11 C15 H15 126.3
Fe1 C15 H15 126.5
C22 C21 C25 107.7(3)
C22 C21 Zr1 73.49(18)
C25 C21 Zr1 73.80(17)
C22 C21 H21 126.2
C25 C21 H21 126.2
Zr1 C21 H21 118.5
C21 C22 C23 108.6(3)
C21 C22 Zr1 74.18(18)
C23 C22 Zr1 72.96(18)
C21 C22 H22 125.7
C23 C22 H22 125.7
Zr1 C22 H22 119.0
C22 C23 C24 107.4(3)
C22 C23 Zr1 74.19(18)
C24 C23 Zr1 75.08(17)
C22 C23 H23 126.3
C24 C23 H23 126.3
Zr1 C23 H23 116.6
C25 C24 C23 107.7(3)
C25 C24 Zr1 73.40(16)
C23 C24 Zr1 72.15(16)
C25 C24 H24 126.1
C23 C24 H24 126.1
Zr1 C24 H24 120.1
C24 C25 C21 108.6(3)
C24 C25 Zr1 74.32(16)
C21 C25 Zr1 73.69(16)
C24 C25 H25 125.7
C21 C25 H25 125.7
Zr1 C25 H25 118.2
C32 C31 C35 108.0(3)
C32 C31 Zr1 73.34(17)
C35 C31 Zr1 73.46(16)
C32 C31 H31 126.0
C35 C31 H31 126.0
Zr1 C31 H31 119.1
C31 C32 C33 108.5(3)
C31 C32 Zr1 74.13(18)
C33 C32 Zr1 74.44(18)
C31 C32 H32 125.7
C33 C32 H32 125.7
Zr1 C32 H32 117.6
C34 C33 C32 107.4(3)
C34 C33 Zr1 74.17(18)
C32 C33 Zr1 72.84(19)
C34 C33 H33 126.3
C32 C33 H33 126.3
Zr1 C33 H33 118.7
C33 C34 C35 108.7(3)
C33 C34 Zr1 73.57(18)
C35 C34 Zr1 72.80(17)
C33 C34 H34 125.7
C35 C34 H34 125.7
Zr1 C34 H34 119.8
C31 C35 C34 107.4(3)
C31 C35 Zr1 73.79(16)
C34 C35 Zr1 74.55(16)
C31 C35 H35 126.3
C34 C35 H35 126.3
Zr1 C35 H35 117.4

loop_
_geom_bond_atom_site_label_1
_geom_bond_atom_site_label_2
_geom_bond_distance
Zr1 C23 2.475(3)
Zr1 C32 2.483(3)
Zr1 C35 2.489(3)
Zr1 C22 2.491(3)
Zr1 C31 2.493(3)
Zr1 C21 2.500(3)
Zr1 C25 2.501(3)
Zr1 C33 2.504(3)
Zr1 C34 2.512(3)
Zr1 Cl1 2.5120(8)
Zr1 C24 2.513(3)
Zr1 B1 2.583(4)
Zr1 H1A 2.07(4)
Zr1 H1B 2.04(4)
Fe1 C11 2.030(3)
Fe1 C2 2.033(3)
Fe1 C14 2.043(3)
Fe1 C15 2.044(3)
Fe1 C12 2.044(3)
Fe1 C5 2.045(3)
Fe1 C3 2.048(3)
Fe1 C13 2.050(3)
Fe1 C4 2.053(3)
Fe1 C1 2.060(3)
B1 C1 1.599(4)
B1 H1A 1.17(4)
B1 H1B 1.18(4)
B1 H1C 0.98(4)
C1 C2 1.434(4)
C1 C5 1.444(4)
C2 C3 1.418(4)
C2 H2 0.9500
C3 C4 1.417(4)
C3 H3 0.9500
C4 C5 1.418(4)
C4 H4 0.9500
C5 H5 0.9500
C11 C12 1.417(5)
C11 C15 1.426(5)
C11 H11 0.9500
C12 C13 1.418(5)
C12 H12 0.9500
C13 C14 1.420(4)
C13 H13 0.9500
C14 C15 1.412(5)
C14 H14 0.9500
C15 H15 0.9500
C21 C22 1.389(6)
C21 C25 1.400(5)
C21 H21 0.9500
C22 C23 1.405(6)
C22 H22 0.9500
C23 C24 1.408(5)
C23 H23 0.9500
C24 C25 1.394(5)
C24 H24 0.9500
C25 H25 0.9500
C31 C32 1.394(5)
C31 C35 1.405(5)
C31 H31 0.9500
C32 C33 1.405(5)
C32 H32 0.9500
C33 C34 1.393(5)
C33 H33 0.9500
C34 C35 1.406(5)
C34 H34 0.9500
C35 H35 0.9500

loop_
_geom_torsion_atom_site_label_1
_geom_torsion_atom_site_label_2
_geom_torsion_atom_site_label_3
_geom_torsion_atom_site_label_4
_geom_torsion
C23 Zr1 B1 C1 -133.5(3)
C32 Zr1 B1 C1 -24.8(4)
C35 Zr1 B1 C1 0.4(3)
C22 Zr1 B1 C1 -146.7(3)
C31 Zr1 B1 C1 9.8(4)
C21 Zr1 B1 C1 172.4(3)
C25 Zr1 B1 C1 172.7(3)
C33 Zr1 B1 C1 -49.3(3)
C34 Zr1 B1 C1 -32.2(3)
Cl1 Zr1 B1 C1 89.6(3)
C24 Zr1 B1 C1 -157.8(3)
Zr1 B1 C1 C2 -168.0(2)
Zr1 B1 C1 C5 11.8(5)
Zr1 B1 C1 Fe1 105.2(3)
C11 Fe1 C1 C2 -119.16(18)
C14 Fe1 C1 C2 170.6(3)
C15 Fe1 C1 C2 -160.79(17)
C12 Fe1 C1 C2 -78.3(2)
C5 Fe1 C1 C2 117.2(2)
C3 Fe1 C1 C2 37.08(17)
C13 Fe1 C1 C2 -51.0(4)
C4 Fe1 C1 C2 80.48(19)
C11 Fe1 C1 C5 123.61(19)
C2 Fe1 C1 C5 -117.2(2)
C14 Fe1 C1 C5 53.4(4)
C15 Fe1 C1 C5 82.0(2)
C12 Fe1 C1 C5 164.49(19)
C3 Fe1 C1 C5 -80.15(19)
C13 Fe1 C1 C5 -168.2(4)
C4 Fe1 C1 C5 -36.75(18)
C11 Fe1 C1 B1 -3.0(3)
C2 Fe1 C1 B1 116.1(3)
C14 Fe1 C1 B1 -73.3(4)
C15 Fe1 C1 B1 -44.7(3)
C12 Fe1 C1 B1 37.8(3)
C5 Fe1 C1 B1 -126.7(3)
C3 Fe1 C1 B1 153.2(3)
C13 Fe1 C1 B1 65.1(5)
C4 Fe1 C1 B1 -163.4(3)
C5 C1 C2 C3 -0.3(3)
B1 C1 C2 C3 179.5(3)
Fe1 C1 C2 C3 -59.6(2)
C5 C1 C2 Fe1 59.3(2)
B1 C1 C2 Fe1 -120.8(3)
C11 Fe1 C2 C3 -162.0(2)
C14 Fe1 C2 C3 -48.3(4)
C15 Fe1 C2 C3 165.3(3)
C12 Fe1 C2 C3 -119.9(2)
C5 Fe1 C2 C3 81.1(2)
C13 Fe1 C2 C3 -79.1(2)
C4 Fe1 C2 C3 37.39(19)
C1 Fe1 C2 C3 120.2(3)
C11 Fe1 C2 C1 77.8(2)
C14 Fe1 C2 C1 -168.5(3)
C15 Fe1 C2 C1 45.1(4)
C12 Fe1 C2 C1 119.87(19)
C5 Fe1 C2 C1 -39.07(17)
C3 Fe1 C2 C1 -120.2(3)
C13 Fe1 C2 C1 160.74(17)
C4 Fe1 C2 C1 -82.81(18)
C1 C2 C3 C4 0.5(4)
Fe1 C2 C3 C4 -59.3(2)
C1 C2 C3 Fe1 59.8(2)
C11 Fe1 C3 C4 161.9(3)
C2 Fe1 C3 C4 119.5(3)
C14 Fe1 C3 C4 -77.5(2)
C15 Fe1 C3 C4 -41.9(5)
C12 Fe1 C3 C4 -162.49(19)
C5 Fe1 C3 C4 37.72(18)
C13 Fe1 C3 C4 -119.66(19)
C1 Fe1 C3 C4 82.12(19)
C11 Fe1 C3 C2 42.4(4)
C14 Fe1 C3 C2 162.94(18)
C15 Fe1 C3 C2 -161.4(4)
C12 Fe1 C3 C2 78.0(2)
C5 Fe1 C3 C2 -81.80(19)
C13 Fe1 C3 C2 120.82(19)
C4 Fe1 C3 C2 -119.5(3)
C1 Fe1 C3 C2 -37.40(18)
C2 C3 C4 C5 -0.4(4)
Fe1 C3 C4 C5 -59.2(2)
C2 C3 C4 Fe1 58.8(2)
C11 Fe1 C4 C3 -158.4(4)
C2 Fe1 C4 C3 -37.59(19)
C14 Fe1 C4 C3 122.68(19)
C15 Fe1 C4 C3 164.99(19)
C12 Fe1 C4 C3 43.0(4)
C5 Fe1 C4 C3 -119.1(3)
C13 Fe1 C4 C3 79.9(2)
C1 Fe1 C4 C3 -81.74(19)
C11 Fe1 C4 C5 -39.3(5)
C2 Fe1 C4 C5 81.51(19)
C14 Fe1 C4 C5 -118.23(19)
C15 Fe1 C4 C5 -75.9(2)
C12 Fe1 C4 C5 162.1(3)
C3 Fe1 C4 C5 119.1(3)
C13 Fe1 C4 C5 -161.02(18)
C1 Fe1 C4 C5 37.36(18)
C3 C4 C5 C1 0.2(3)
Fe1 C4 C5 C1 -59.1(2)
C3 C4 C5 Fe1 59.3(2)
C2 C1 C5 C4 0.1(3)
B1 C1 C5 C4 -179.8(3)
Fe1 C1 C5 C4 59.1(2)
C2 C1 C5 Fe1 -59.1(2)
B1 C1 C5 Fe1 121.1(3)
C11 Fe1 C5 C4 165.38(18)
C2 Fe1 C5 C4 -81.6(2)
C14 Fe1 C5 C4 81.3(2)
C15 Fe1 C5 C4 123.11(19)
C12 Fe1 C5 C4 -160.9(3)
C3 Fe1 C5 C4 -37.66(18)
C13 Fe1 C5 C4 48.1(4)
C1 Fe1 C5 C4 -120.5(3)
C11 Fe1 C5 C1 -74.1(2)
C2 Fe1 C5 C1 38.92(18)
C14 Fe1 C5 C1 -158.14(18)
C15 Fe1 C5 C1 -116.36(19)
C12 Fe1 C5 C1 -40.3(4)
C3 Fe1 C5 C1 82.87(19)
C13 Fe1 C5 C1 168.7(3)
C4 Fe1 C5 C1 120.5(3)
C2 Fe1 C11 C12 79.9(2)
C14 Fe1 C11 C12 -81.7(2)
C15 Fe1 C11 C12 -119.4(3)
C5 Fe1 C11 C12 162.62(19)
C3 Fe1 C11 C12 49.3(4)
C13 Fe1 C11 C12 -37.8(2)
C4 Fe1 C11 C12 -167.9(3)
C1 Fe1 C11 C12 121.6(2)
C2 Fe1 C11 C15 -160.7(2)
C14 Fe1 C11 C15 37.7(2)
C12 Fe1 C11 C15 119.4(3)
C5 Fe1 C11 C15 -78.0(2)
C3 Fe1 C11 C15 168.7(3)
C13 Fe1 C11 C15 81.5(2)
C4 Fe1 C11 C15 -48.6(5)
C1 Fe1 C11 C15 -119.0(2)
C15 C11 C12 C13 -0.1(4)
Fe1 C11 C12 C13 59.7(2)
C15 C11 C12 Fe1 -59.8(2)
C2 Fe1 C12 C11 -117.7(2)
C14 Fe1 C12 C11 81.4(2)
C15 Fe1 C12 C11 37.8(2)
C5 Fe1 C12 C11 -45.4(5)
C3 Fe1 C12 C11 -159.33(19)
C13 Fe1 C12 C11 118.8(3)
C4 Fe1 C12 C11 169.3(3)
C1 Fe1 C12 C11 -75.5(2)
C11 Fe1 C12 C13 -118.8(3)
C2 Fe1 C12 C13 123.5(2)
C14 Fe1 C12 C13 -37.4(2)
C15 Fe1 C12 C13 -81.0(2)
C5 Fe1 C12 C13 -164.2(3)
C3 Fe1 C12 C13 81.9(2)
C4 Fe1 C12 C13 50.4(4)
C1 Fe1 C12 C13 165.65(19)
C11 C12 C13 C14 -0.3(4)
Fe1 C12 C13 C14 58.8(2)
C11 C12 C13 Fe1 -59.1(2)
C11 Fe1 C13 C12 38.0(2)
C2 Fe1 C13 C12 -74.8(2)
C14 Fe1 C13 C12 119.7(3)
C15 Fe1 C13 C12 82.3(2)
C5 Fe1 C13 C12 164.8(3)
C3 Fe1 C13 C12 -117.4(2)
C4 Fe1 C13 C12 -159.8(2)
C1 Fe1 C13 C12 -36.8(5)
C11 Fe1 C13 C14 -81.7(2)
C2 Fe1 C13 C14 165.45(18)
C15 Fe1 C13 C14 -37.45(19)
C12 Fe1 C13 C14 -119.7(3)
C5 Fe1 C13 C14 45.1(5)
C3 Fe1 C13 C14 122.9(2)
C4 Fe1 C13 C14 80.5(2)
C1 Fe1 C13 C14 -156.5(3)
C12 C13 C14 C15 0.6(4)
Fe1 C13 C14 C15 59.5(2)
C12 C13 C14 Fe1 -58.9(2)
C11 Fe1 C14 C15 -38.15(19)
C2 Fe1 C14 C15 -160.0(3)
C12 Fe1 C14 C15 -82.1(2)
C5 Fe1 C14 C15 78.4(2)
C3 Fe1 C14 C15 163.33(18)
C13 Fe1 C14 C15 -119.4(3)
C4 Fe1 C14 C15 121.24(18)
C1 Fe1 C14 C15 39.6(4)
C11 Fe1 C14 C13 81.3(2)
C2 Fe1 C14 C13 -40.6(4)
C15 Fe1 C14 C13 119.4(3)
C12 Fe1 C14 C13 37.3(2)
C5 Fe1 C14 C13 -162.13(19)
C3 Fe1 C14 C13 -77.2(2)
C4 Fe1 C14 C13 -119.3(2)
C1 Fe1 C14 C13 159.0(3)
C13 C14 C15 C11 -0.6(4)
Fe1 C14 C15 C11 58.9(2)
C13 C14 C15 Fe1 -59.6(2)
C12 C11 C15 C14 0.5(4)
Fe1 C11 C15 C14 -59.4(2)
C12 C11 C15 Fe1 59.9(2)
C11 Fe1 C15 C14 118.9(3)
C2 Fe1 C15 C14 164.1(3)
C12 Fe1 C15 C14 81.3(2)
C5 Fe1 C15 C14 -120.10(18)
C3 Fe1 C15 C14 -47.0(5)
C13 Fe1 C15 C14 37.60(18)
C4 Fe1 C15 C14 -78.8(2)
C1 Fe1 C15 C14 -163.25(17)
C2 Fe1 C15 C11 45.3(4)
C14 Fe1 C15 C11 -118.9(3)
C12 Fe1 C15 C11 -37.6(2)
C5 Fe1 C15 C11 121.0(2)
C3 Fe1 C15 C11 -165.9(4)
C13 Fe1 C15 C11 -81.3(2)
C4 Fe1 C15 C11 162.3(2)
C1 Fe1 C15 C11 77.9(2)
C23 Zr1 C21 C22 37.0(2)
C32 Zr1 C21 C22 -53.0(2)
C35 Zr1 C21 C22 -79.9(3)
C31 Zr1 C21 C22 -81.8(2)
C25 Zr1 C21 C22 114.6(3)
C33 Zr1 C21 C22 -22.5(2)
C34 Zr1 C21 C22 -20.1(3)
Cl1 Zr1 C21 C22 -151.9(2)
C24 Zr1 C21 C22 77.8(2)
B1 Zr1 C21 C22 115.0(2)
C23 Zr1 C21 C25 -77.5(2)
C32 Zr1 C21 C25 -167.5(2)
C35 Zr1 C21 C25 165.5(2)
C22 Zr1 C21 C25 -114.6(3)
C31 Zr1 C21 C25 163.6(2)
C33 Zr1 C21 C25 -137.1(2)
C34 Zr1 C21 C25 -134.6(2)
Cl1 Zr1 C21 C25 93.6(2)
C24 Zr1 C21 C25 -36.75(19)
B1 Zr1 C21 C25 0.4(3)
C25 C21 C22 C23 1.1(3)
Zr1 C21 C22 C23 -65.4(2)
C25 C21 C22 Zr1 66.4(2)
C23 Zr1 C22 C21 -115.7(3)
C32 Zr1 C22 C21 126.0(2)
C35 Zr1 C22 C21 135.1(2)
C31 Zr1 C22 C21 110.3(2)
C25 Zr1 C22 C21 -37.37(19)
C33 Zr1 C22 C21 159.0(2)
C34 Zr1 C22 C21 167.42(19)
Cl1 Zr1 C22 C21 29.1(2)
C24 Zr1 C22 C21 -77.7(2)
B1 Zr1 C22 C21 -91.2(3)
C32 Zr1 C22 C23 -118.3(2)
C35 Zr1 C22 C23 -109.3(2)
C31 Zr1 C22 C23 -134.0(2)
C21 Zr1 C22 C23 115.7(3)
C25 Zr1 C22 C23 78.3(2)
C33 Zr1 C22 C23 -85.3(2)
C34 Zr1 C22 C23 -76.9(2)
Cl1 Zr1 C22 C23 144.77(19)
C24 Zr1 C22 C23 37.98(19)
B1 Zr1 C22 C23 24.5(3)
C21 C22 C23 C24 -2.2(3)
Zr1 C22 C23 C24 -68.4(2)
C21 C22 C23 Zr1 66.2(2)
C32 Zr1 C23 C22 59.7(2)
C35 Zr1 C23 C22 102.1(2)
C31 Zr1 C23 C22 59.6(3)
C21 Zr1 C23 C22 -36.4(2)
C25 Zr1 C23 C22 -76.8(2)
C33 Zr1 C23 C22 89.5(2)
C34 Zr1 C23 C22 113.4(2)
Cl1 Zr1 C23 C22 -48.3(2)
C24 Zr1 C23 C22 -113.4(3)
B1 Zr1 C23 C22 -161.8(2)
C32 Zr1 C23 C24 173.0(2)
C35 Zr1 C23 C24 -144.57(19)
C22 Zr1 C23 C24 113.4(3)
C31 Zr1 C23 C24 172.93(19)
C21 Zr1 C23 C24 76.9(2)
C25 Zr1 C23 C24 36.55(19)
C33 Zr1 C23 C24 -157.2(2)
C34 Zr1 C23 C24 -133.2(2)
Cl1 Zr1 C23 C24 65.0(2)
B1 Zr1 C23 C24 -48.4(2)
C22 C23 C24 C25 2.5(3)
Zr1 C23 C24 C25 -65.3(2)
C22 C23 C24 Zr1 67.7(2)
C23 Zr1 C24 C25 115.5(3)
C32 Zr1 C24 C25 106.8(2)
C35 Zr1 C24 C25 -170.8(2)
C22 Zr1 C24 C25 77.4(2)
C31 Zr1 C24 C25 99.4(4)
C21 Zr1 C24 C25 37.0(2)
C33 Zr1 C24 C25 139.7(2)
C34 Zr1 C24 C25 173.40(19)
Cl1 Zr1 C24 C25 -17.8(2)
B1 Zr1 C24 C25 -112.8(2)
C32 Zr1 C24 C23 -8.7(3)
C35 Zr1 C24 C23 73.8(3)
C22 Zr1 C24 C23 -38.1(2)
C31 Zr1 C24 C23 -16.0(4)
C21 Zr1 C24 C23 -78.4(2)
C25 Zr1 C24 C23 -115.5(3)
C33 Zr1 C24 C23 24.2(2)
C34 Zr1 C24 C23 58.0(2)
Cl1 Zr1 C24 C23 -133.2(2)
B1 Zr1 C24 C23 131.8(2)
C23 C24 C25 C21 -1.8(3)
Zr1 C24 C25 C21 -66.3(2)
C23 C24 C25 Zr1 64.5(2)
C22 C21 C25 C24 0.5(3)
Zr1 C21 C25 C24 66.7(2)
C22 C21 C25 Zr1 -66.2(2)
C23 Zr1 C25 C24 -37.1(2)
C32 Zr1 C25 C24 -99.3(2)
C22 Zr1 C25 C24 -78.1(2)
C31 Zr1 C25 C24 -142.0(2)
C21 Zr1 C25 C24 -115.3(3)
C33 Zr1 C25 C24 -55.7(3)
C34 Zr1 C25 C24 -13.1(4)
Cl1 Zr1 C25 C24 163.6(2)
B1 Zr1 C25 C24 65.1(2)
C23 Zr1 C25 C21 78.2(2)
C32 Zr1 C25 C21 16.0(3)
C22 Zr1 C25 C21 37.2(2)
C31 Zr1 C25 C21 -26.7(3)
C33 Zr1 C25 C21 59.5(3)
C34 Zr1 C25 C21 102.2(3)
Cl1 Zr1 C25 C21 -81.1(2)
C24 Zr1 C25 C21 115.3(3)
B1 Zr1 C25 C21 -179.6(2)
C23 Zr1 C31 C32 0.2(3)
C35 Zr1 C31 C32 -115.2(3)
C22 Zr1 C31 C32 29.4(3)
C21 Zr1 C31 C32 62.9(3)
C25 Zr1 C31 C32 78.3(3)
C33 Zr1 C31 C32 -37.2(2)
C34 Zr1 C31 C32 -77.4(2)
Cl1 Zr1 C31 C32 134.2(2)
C24 Zr1 C31 C32 11.0(4)
B1 Zr1 C31 C32 -132.6(2)
C23 Zr1 C31 C35 115.4(2)
C32 Zr1 C31 C35 115.2(3)
C22 Zr1 C31 C35 144.6(2)
C21 Zr1 C31 C35 178.1(2)
C25 Zr1 C31 C35 -166.5(2)
C33 Zr1 C31 C35 77.9(2)
C34 Zr1 C31 C35 37.7(2)
Cl1 Zr1 C31 C35 -110.6(2)
C24 Zr1 C31 C35 126.1(3)
B1 Zr1 C31 C35 -17.5(3)
C35 C31 C32 C33 1.3(3)
Zr1 C31 C32 C33 67.1(2)
C35 C31 C32 Zr1 -65.8(2)
C23 Zr1 C32 C31 -179.8(2)
C35 Zr1 C32 C31 37.2(2)
C22 Zr1 C32 C31 -151.2(3)
C21 Zr1 C32 C31 -125.3(2)
C25 Zr1 C32 C31 -133.9(2)
C33 Zr1 C32 C31 115.0(3)
C34 Zr1 C32 C31 77.9(2)
Cl1 Zr1 C32 C31 -45.2(2)
C24 Zr1 C32 C31 -175.1(2)
B1 Zr1 C32 C31 68.8(3)
C23 Zr1 C32 C33 65.2(2)
C35 Zr1 C32 C33 -77.8(2)
C22 Zr1 C32 C33 93.8(2)
C31 Zr1 C32 C33 -115.0(3)
C21 Zr1 C32 C33 119.7(2)
C25 Zr1 C32 C33 111.1(2)
C34 Zr1 C32 C33 -37.11(19)
Cl1 Zr1 C32 C33 -160.13(18)
C24 Zr1 C32 C33 69.9(2)
B1 Zr1 C32 C33 -46.2(3)
C31 C32 C33 C34 -0.2(3)
Zr1 C32 C33 C34 66.7(2)
C31 C32 C33 Zr1 -66.9(2)
C23 Zr1 C33 C34 132.1(2)
C32 Zr1 C33 C34 -114.4(3)
C35 Zr1 C33 C34 -36.67(19)
C22 Zr1 C33 C34 165.3(2)
C31 Zr1 C33 C34 -77.4(2)
C21 Zr1 C33 C34 177.29(19)
C25 Zr1 C33 C34 147.3(2)
Cl1 Zr1 C33 C34 -88.3(2)
C24 Zr1 C33 C34 119.1(2)
B1 Zr1 C33 C34 33.3(2)
C23 Zr1 C33 C32 -113.5(2)
C35 Zr1 C33 C32 77.7(2)
C22 Zr1 C33 C32 -80.3(2)
C31 Zr1 C33 C32 37.00(19)
C21 Zr1 C33 C32 -68.3(2)
C25 Zr1 C33 C32 -98.3(2)
C34 Zr1 C33 C32 114.4(3)
Cl1 Zr1 C33 C32 26.1(2)
C24 Zr1 C33 C32 -126.48(19)
B1 Zr1 C33 C32 147.68(19)
C32 C33 C34 C35 -0.9(3)
Zr1 C33 C34 C35 64.8(2)
C32 C33 C34 Zr1 -65.8(2)
C23 Zr1 C34 C33 -48.6(2)
C32 Zr1 C34 C33 37.7(2)
C35 Zr1 C34 C33 116.2(3)
C22 Zr1 C34 C33 -15.8(2)
C31 Zr1 C34 C33 78.3(2)
C21 Zr1 C34 C33 -4.3(3)
C25 Zr1 C34 C33 -68.3(3)
Cl1 Zr1 C34 C33 115.6(2)
C24 Zr1 C34 C33 -76.6(2)
B1 Zr1 C34 C33 -148.7(2)
C23 Zr1 C34 C35 -164.7(2)
C32 Zr1 C34 C35 -78.5(2)
C22 Zr1 C34 C35 -132.0(2)
C31 Zr1 C34 C35 -37.9(2)
C21 Zr1 C34 C35 -120.5(2)
C25 Zr1 C34 C35 175.5(2)
C33 Zr1 C34 C35 -116.2(3)
Cl1 Zr1 C34 C35 -0.6(2)
C24 Zr1 C34 C35 167.26(18)
B1 Zr1 C34 C35 95.2(2)
C32 C31 C35 C34 -1.8(3)
Zr1 C31 C35 C34 -67.6(2)
C32 C31 C35 Zr1 65.7(2)
C33 C34 C35 C31 1.7(3)
Zr1 C34 C35 C31 67.1(2)
C33 C34 C35 Zr1 -65.3(2)
C23 Zr1 C35 C31 -92.9(3)
C32 Zr1 C35 C31 -36.9(2)
C22 Zr1 C35 C31 -47.9(3)
C21 Zr1 C35 C31 -3.2(3)
C33 Zr1 C35 C31 -77.5(2)
C34 Zr1 C35 C31 -113.7(3)
Cl1 Zr1 C35 C31 65.8(2)
C24 Zr1 C35 C31 -138.8(3)
B1 Zr1 C35 C31 164.6(2)
C23 Zr1 C35 C34 20.8(3)
C32 Zr1 C35 C34 76.9(2)
C22 Zr1 C35 C34 65.9(3)
C31 Zr1 C35 C34 113.7(3)
C21 Zr1 C35 C34 110.5(3)
C33 Zr1 C35 C34 36.2(2)
Cl1 Zr1 C35 C34 179.51(19)
C24 Zr1 C35 C34 -25.1(4)
B1 Zr1 C35 C34 -81.7(2)
